data_4115034
loop_
_publ_author_name
'Darcy A. Culkin'
'John F. Hartwig'

_publ_section_title
;
 Synthesis, Characterization, and Reactivity of Arylpalladium Cyanoalkyl
 Complexes: Selection of Catalysts for the \a-Arylation of Nitriles
;
_journal_name_full 'Journal of the American Chemical Society'
_journal_page_first 9330
_journal_page_last 9331
_journal_paper_doi 10.1021/ja026584h
_journal_volume 124
_journal_year 2002
_chemical_formula_sum 'C55 H53 N P2 Pd'
_chemical_formula_weight 896.38
_space_group_IT_number 2
_symmetry_cell_setting triclinic
_symmetry_Int_Tables_number 2
_symmetry_space_group_name_Hall '-P 1'
_symmetry_space_group_name_H-M 'P -1'
_audit_creation_date 'Fri Dec  1 10:24:00 2001'
_audit_creation_method 'from TEXRAY.INF file'
_cell_angle_alpha 104.686(2)
_cell_angle_beta 108.412(1)
_cell_angle_gamma 62.816(1)
_cell_formula_units_Z 2
_cell_length_a 15.452(1)
_cell_length_b 16.887(1)
_cell_length_c 10.5491(3)
_cell_measurement_reflns_used 0
_cell_measurement_temperature 183.2
_cell_measurement_theta_max 0.0
_cell_measurement_theta_min 0.0
_cell_volume 2303.7(2)
_computing_cell_refinement 'MSC/AFC Diffractometer Control'
_computing_data_collection 'MSC/AFC Diffractometer Control'
_computing_data_reduction teXsan
_computing_publication_material teXsan
_computing_structure_refinement teXsan
_diffrn_ambient_temperature 183.2
_diffrn_measurement_device unknown
_diffrn_measurement_method 'omega scans with profile analysis'
_diffrn_orient_matrix_UB_11 0.00000
_diffrn_orient_matrix_UB_12 0.00000
_diffrn_orient_matrix_UB_13 0.00000
_diffrn_orient_matrix_UB_21 0.00000
_diffrn_orient_matrix_UB_22 0.00000
_diffrn_orient_matrix_UB_23 0.00000
_diffrn_orient_matrix_UB_31 0.00000
_diffrn_orient_matrix_UB_32 0.00000
_diffrn_orient_matrix_UB_33 0.00000
_diffrn_radiation_monochromator graphite
_diffrn_radiation_source 'X-ray tube'
_diffrn_radiation_type MoKalpha
_diffrn_radiation_wavelength 0.7107
_diffrn_reflns_av_R_equivalents 0.00
_diffrn_reflns_limit_h_max 18
_diffrn_reflns_limit_h_min -999
_diffrn_reflns_limit_k_max 20
_diffrn_reflns_limit_k_min -999
_diffrn_reflns_limit_l_max 999
_diffrn_reflns_limit_l_min 0
_diffrn_reflns_number 10459
_diffrn_reflns_theta_max 27.51
_diffrn_standards_decay_% 0.00
_diffrn_standards_interval_count 0
_diffrn_standards_number 0
_exptl_absorpt_coefficient_mu 0.509
_exptl_absorpt_correction_type none
_exptl_crystal_colour colorless
_exptl_crystal_density_diffrn 1.292
_exptl_crystal_description prism
_exptl_crystal_F_000 932.00
_exptl_crystal_size_max 0.190
_exptl_crystal_size_mid 0.130
_exptl_crystal_size_min 0.120
_refine_diff_density_max 0.63
_refine_diff_density_min -0.62
_refine_ls_extinction_method none
_refine_ls_goodness_of_fit_obs 1.996
_refine_ls_hydrogen_treatment noref
_refine_ls_matrix_type full
_refine_ls_number_parameters 532
_refine_ls_number_reflns 7212
_refine_ls_number_restraints 0
_refine_ls_R_factor_obs 0.0344
_refine_ls_shift/esd_max 0.4332
_refine_ls_structure_factor_coef F
_refine_ls_weighting_scheme sigma
_refine_ls_wR_factor_obs 0.0409
_reflns_number_observed 7212
_reflns_number_total 10459
_reflns_observed_criterion 5.00
_cod_data_source_file ja026584h_s2_1.cif
_cod_data_source_block X-ray_data_for_4.
_cod_original_sg_symbol_H-M 'P -1       '
_cod_original_formula_sum 'C55 H53 N P2 Pd '
_cod_database_code 4115034

loop_
_symmetry_equiv_pos_as_xyz
'   +x,   +y,   +z'
'   -x,   -y,   -z'

loop_
_atom_site_aniso_label
_atom_site_aniso_U_11
_atom_site_aniso_U_22
_atom_site_aniso_U_33
_atom_site_aniso_U_12
_atom_site_aniso_U_13
_atom_site_aniso_U_23
Pd(1) 0.0328(2) 0.0266(1) 0.0202(1) -0.0092(1) 0.00802(9) 0.00515(8)
P(1) 0.0353(5) 0.0292(4) 0.0229(3) -0.0123(4) 0.0102(3) 0.0045(3)
P(2) 0.0310(5) 0.0273(4) 0.0213(3) -0.0099(4) 0.0089(3) 0.0045(3)
N(1) 0.058(2) 0.060(2) 0.032(1) -0.014(2) 0.020(1) 0.011(1)
C(1) 0.042(2) 0.035(2) 0.020(1) -0.013(2) 0.008(1) 0.008(1)
C(2) 0.054(2) 0.042(2) 0.019(1) -0.019(2) 0.011(1) 0.008(1)
C(3) 0.053(2) 0.052(2) 0.027(2) -0.016(2) 0.007(1) 0.011(1)
C(4) 0.062(2) 0.038(2) 0.038(2) -0.012(2) 0.014(2) 0.014(1)
C(5) 0.036(2) 0.031(2) 0.019(1) -0.013(1) 0.007(1) 0.003(1)
C(6) 0.041(2) 0.037(2) 0.037(2) -0.014(2) 0.013(1) 0.007(1)
C(7) 0.038(2) 0.037(2) 0.039(2) -0.003(2) 0.012(1) 0.007(1)
C(8) 0.032(2) 0.048(2) 0.037(2) -0.009(2) 0.009(1) 0.004(1)
C(9) 0.037(2) 0.042(2) 0.045(2) -0.016(2) 0.007(1) 0.001(1)
C(10) 0.032(2) 0.034(2) 0.031(2) -0.005(2) 0.006(1) 0.004(1)
C(11) 0.039(2) 0.067(2) 0.068(2) -0.014(2) 0.010(2) 0.008(2)
C(12) 0.039(2) 0.037(2) 0.027(1) -0.019(2) 0.004(1) 0.008(1)
C(13) 0.052(2) 0.040(2) 0.038(2) -0.020(2) 0.012(2) 0.007(1)
C(14) 0.068(3) 0.040(2) 0.052(2) -0.027(2) 0.007(2) 0.009(2)
C(15) 0.079(3) 0.065(3) 0.052(2) -0.051(2) -0.003(2) 0.022(2)
C(16) 0.071(3) 0.077(3) 0.040(2) -0.049(2) 0.014(2) 0.011(2)
C(17) 0.050(2) 0.051(2) 0.031(2) -0.027(2) 0.011(1) 0.006(1)
C(18) 0.034(2) 0.032(2) 0.026(1) -0.009(1) 0.012(1) 0.006(1)
C(19) 0.045(2) 0.045(2) 0.044(2) -0.016(2) 0.012(2) -0.003(2)
C(20) 0.036(2) 0.058(2) 0.052(2) -0.002(2) 0.016(2) 0.003(2)
C(21) 0.056(3) 0.038(2) 0.044(2) -0.001(2) 0.020(2) 0.004(2)
C(22) 0.062(3) 0.032(2) 0.037(2) -0.013(2) 0.020(2) 0.001(1)
C(23) 0.044(2) 0.036(2) 0.032(2) -0.013(2) 0.015(1) 0.007(1)
C(24) 0.033(2) 0.027(1) 0.024(1) -0.011(1) 0.007(1) 0.004(1)
C(25) 0.034(2) 0.040(2) 0.035(2) -0.016(2) 0.009(1) 0.006(1)
C(26) 0.041(2) 0.050(2) 0.030(2) -0.021(2) 0.000(1) 0.007(1)
C(27) 0.048(2) 0.043(2) 0.022(1) -0.020(2) 0.004(1) 0.006(1)
C(28) 0.042(2) 0.035(2) 0.028(1) -0.014(2) 0.012(1) 0.006(1)
C(29) 0.035(2) 0.024(1) 0.022(1) -0.009(1) 0.008(1) 0.005(1)
C(30) 0.027(2) 0.029(1) 0.027(1) -0.010(1) 0.005(1) 0.008(1)
C(31) 0.033(2) 0.032(2) 0.036(2) -0.011(1) 0.013(1) 0.005(1)
C(32) 0.040(2) 0.030(2) 0.051(2) -0.011(2) 0.015(2) 0.001(1)
C(33) 0.044(2) 0.031(2) 0.057(2) -0.013(2) 0.009(2) 0.017(2)
C(34) 0.048(2) 0.044(2) 0.044(2) -0.015(2) 0.012(2) 0.020(2)
C(35) 0.043(2) 0.035(2) 0.030(2) -0.012(2) 0.010(1) 0.010(1)
C(36) 0.036(2) 0.029(2) 0.022(1) -0.006(1) 0.009(1) 0.008(1)
C(37) 0.044(2) 0.031(2) 0.039(2) -0.013(2) 0.013(1) 0.003(1)
C(38) 0.057(3) 0.034(2) 0.041(2) -0.009(2) 0.018(2) -0.002(1)
C(39) 0.046(2) 0.042(2) 0.035(2) 0.006(2) 0.019(2) 0.007(1)
C(40) 0.032(2) 0.056(2) 0.045(2) -0.006(2) 0.012(2) 0.017(2)
C(41) 0.035(2) 0.036(2) 0.032(2) -0.009(2) 0.009(1) 0.006(1)
C(42) 0.053(3) 0.111(4) 0.074(3) -0.025(3) 0.006(2) 0.036(3)
C(43) 0.081(4) 0.125(4) 0.088(4) -0.060(3) 0.010(3) 0.002(3)
C(44) 0.091(4) 0.136(5) 0.073(3) -0.042(4) 0.022(3) -0.010(3)
C(45) 0.062(3) 0.112(4) 0.088(4) -0.020(3) 0.020(3) 0.025(3)
C(46) 0.072(4) 0.095(4) 0.115(4) -0.025(3) 0.017(3) 0.031(3)
C(47) 0.065(3) 0.083(3) 0.101(4) -0.033(3) -0.005(3) 0.008(3)
C(48) 0.125(5) 0.156(5) 0.130(5) -0.066(5) 0.013(4) 0.060(4)
C(49) 0.126(5) 0.090(4) 0.075(3) -0.075(4) 0.003(3) 0.025(3)
C(50) 0.098(4) 0.081(3) 0.079(3) -0.058(3) 0.012(3) 0.022(3)
C(51) 0.169(7) 0.105(6) 0.191(7) -0.075(6) 0.090(7) 0.020(5)
C(52) 0.21(1) 0.107(7) 0.45(2) -0.059(8) 0.19(2) 0.039(10)
C(53) 0.072(6) 0.135(9) 0.40(2) -0.038(6) -0.002(9) 0.14(1)
C(54) 0.164(7) 0.156(6) 0.137(5) -0.131(6) -0.076(6) 0.085(5)
C(55) 0.226(8) 0.133(5) 0.121(5) -0.116(6) 0.069(5) -0.009(4)

loop_
_atom_site_label
_atom_site_fract_x
_atom_site_fract_y
_atom_site_fract_z
_atom_site_U_iso_or_equiv
_atom_site_thermal_displace_type
Pd(1) -0.14956(2) -0.22962(1) 0.18861(2) 0.02672(6) Uij
P(1) 0.01861(6) -0.25384(5) 0.26941(7) 0.0283(2) Uij
P(2) -0.14164(5) -0.24667(5) 0.39986(6) 0.0263(2) Uij
N(1) -0.0056(2) -0.3117(2) -0.0879(2) 0.0506(9) Uij
C(1) -0.1704(2) -0.2027(2) -0.0120(2) 0.0322(8) Uij
C(2) -0.0784(3) -0.2628(2) -0.0534(3) 0.0369(9) Uij
C(3) -0.2558(3) -0.2185(2) -0.1226(3) 0.0456(10) Uij
C(4) -0.1852(3) -0.1048(2) 0.0006(3) 0.0466(10) Uij
C(5) -0.2976(2) -0.2036(2) 0.1453(2) 0.0292(8) Uij
C(6) -0.3724(2) -0.1158(2) 0.1424(3) 0.0377(9) Uij
C(7) -0.4728(2) -0.0967(2) 0.1135(3) 0.0415(9) Uij
C(8) -0.5058(2) -0.1638(2) 0.0886(3) 0.0416(9) Uij
C(9) -0.4331(2) -0.2511(2) 0.0926(3) 0.0426(10) Uij
C(10) -0.3321(2) -0.2704(2) 0.1196(3) 0.0359(9) Uij
C(11) -0.6153(3) -0.1440(2) 0.0598(4) 0.061(1) Uij
C(12) 0.0526(2) -0.1696(2) 0.2433(3) 0.0330(8) Uij
C(13) 0.0134(2) -0.0834(2) 0.3108(3) 0.0415(9) Uij
C(14) 0.0235(3) -0.0132(2) 0.2807(3) 0.052(1) Uij
C(15) 0.0727(3) -0.0293(3) 0.1821(3) 0.058(1) Uij
C(16) 0.1128(3) -0.1143(3) 0.1155(3) 0.054(1) Uij
C(17) 0.1029(2) -0.1850(2) 0.1450(3) 0.0407(9) Uij
C(18) 0.1151(2) -0.3630(2) 0.2256(3) 0.0306(8) Uij
C(19) 0.2168(3) -0.3827(2) 0.2680(3) 0.047(1) Uij
C(20) 0.2870(3) -0.4682(2) 0.2365(3) 0.055(1) Uij
C(21) 0.2567(3) -0.5342(2) 0.1621(3) 0.051(1) Uij
C(22) 0.1566(3) -0.5158(2) 0.1176(3) 0.044(1) Uij
C(23) 0.0859(2) -0.4306(2) 0.1494(3) 0.0368(9) Uij
C(24) 0.0461(2) -0.2446(2) 0.4541(2) 0.0280(8) Uij
C(25) 0.1352(2) -0.2424(2) 0.5377(3) 0.0355(9) Uij
C(26) 0.1558(2) -0.2432(2) 0.6746(3) 0.0407(9) Uij
C(27) 0.0876(2) -0.2463(2) 0.7305(3) 0.0374(9) Uij
C(28) -0.0014(2) -0.2466(2) 0.6503(3) 0.0342(9) Uij
C(29) -0.0243(2) -0.2454(2) 0.5110(2) 0.0270(7) Uij
C(30) -0.1393(2) -0.3521(2) 0.4189(2) 0.0274(8) Uij
C(31) -0.1127(2) -0.4245(2) 0.3198(3) 0.0330(8) Uij
C(32) -0.1056(2) -0.5074(2) 0.3323(3) 0.0413(9) Uij
C(33) -0.1273(2) -0.5166(2) 0.4429(3) 0.0434(10) Uij
C(34) -0.1545(2) -0.4452(2) 0.5418(3) 0.0435(10) Uij
C(35) -0.1607(2) -0.3629(2) 0.5305(3) 0.0357(9) Uij
C(36) -0.2349(2) -0.1600(2) 0.4878(2) 0.0303(8) Uij
C(37) -0.2196(2) -0.0857(2) 0.5648(3) 0.0382(9) Uij
C(38) -0.2904(3) -0.0203(2) 0.6316(3) 0.047(1) Uij
C(39) -0.3772(3) -0.0272(2) 0.6223(3) 0.0479(10) Uij
C(40) -0.3947(2) -0.0996(2) 0.5441(3) 0.046(1) Uij
C(41) -0.3243(2) -0.1658(2) 0.4755(3) 0.0358(9) Uij
C(42) -0.3679(3) -0.5523(3) 0.1583(5) 0.080(2) Uij
C(43) -0.3617(4) -0.5061(4) 0.2874(5) 0.095(2) Uij
C(44) -0.3919(4) -0.5287(4) 0.3813(5) 0.106(2) Uij
C(45) -0.4263(4) -0.5944(4) 0.3454(6) 0.090(2) Uij
C(46) -0.4348(4) -0.6366(3) 0.2186(6) 0.095(2) Uij
C(47) -0.4068(4) -0.6152(3) 0.1275(5) 0.088(2) Uij
C(48) -0.3343(4) -0.5331(4) 0.0607(6) 0.129(3) Uij
C(49) -0.3455(5) -0.8526(3) 0.4050(5) 0.086(2) Uij
C(50) -0.3297(4) -0.8169(3) 0.5368(5) 0.077(2) Uij
C(51) -0.4055(7) -0.7535(5) 0.5931(8) 0.134(3) Uij
C(52) -0.504(1) -0.7203(7) 0.518(2) 0.225(7) Uij
C(53) -0.5155(7) -0.7576(7) 0.383(2) 0.195(6) Uij
C(54) -0.4407(7) -0.8250(5) 0.3232(7) 0.140(3) Uij
C(55) -0.2587(6) -0.9232(5) 0.3507(6) 0.140(3) Uij
H(1) -0.2491 -0.2778 -0.1259 0.0548 Uij
H(2) -0.3182 -0.1766 -0.1031 0.0548 Uij
H(3) -0.2528 -0.2111 -0.2072 0.0548 Uij
H(4) -0.1308 -0.0959 0.0660 0.0559 Uij
H(5) -0.1883 -0.0923 -0.0839 0.0559 Uij
H(6) -0.2459 -0.0657 0.0276 0.0559 Uij
H(7) -0.3529 -0.0674 0.1611 0.0452 Uij
H(8) -0.5203 -0.0361 0.1107 0.0498 Uij
H(9) -0.4530 -0.2990 0.0765 0.0511 Uij
H(10) -0.2849 -0.3312 0.1205 0.0430 Uij
H(11) -0.6354 -0.1710 -0.0285 0.0735 Uij
H(12) -0.6259 -0.1677 0.1235 0.0735 Uij
H(13) -0.6536 -0.0809 0.0661 0.0735 Uij
H(14) -0.0208 -0.0724 0.3784 0.0498 Uij
H(15) -0.0033 0.0454 0.3275 0.0630 Uij
H(16) 0.0788 0.0188 0.1600 0.0698 Uij
H(17) 0.1476 -0.1248 0.0489 0.0649 Uij
H(18) 0.1304 -0.2435 0.0983 0.0488 Uij
H(19) 0.2384 -0.3372 0.3190 0.0560 Uij
H(20) 0.3563 -0.4811 0.2667 0.0654 Uij
H(21) 0.3050 -0.5927 0.1412 0.0611 Uij
H(22) 0.1358 -0.5615 0.0651 0.0533 Uij
H(23) 0.0167 -0.4183 0.1186 0.0441 Uij
H(24) 0.1824 -0.2403 0.5001 0.0427 Uij
H(25) 0.2168 -0.2416 0.7307 0.0488 Uij
H(26) 0.1026 -0.2482 0.8245 0.0449 Uij
H(27) -0.0483 -0.2476 0.6897 0.0411 Uij
H(28) -0.0991 -0.4174 0.2426 0.0396 Uij
H(29) -0.0860 -0.5571 0.2650 0.0496 Uij
H(30) -0.1235 -0.5729 0.4513 0.0522 Uij
H(31) -0.1690 -0.4525 0.6180 0.0522 Uij
H(32) -0.1795 -0.3138 0.5988 0.0429 Uij
H(33) -0.1599 -0.0799 0.5716 0.0459 Uij
H(34) -0.2789 0.0301 0.6845 0.0567 Uij
H(35) -0.4252 0.0178 0.6695 0.0575 Uij
H(36) -0.4550 -0.1043 0.5371 0.0549 Uij
H(37) -0.3373 -0.2149 0.4202 0.0429 Uij
H(38) -0.3378 -0.4602 0.3120 0.1142 Uij
H(39) -0.3882 -0.4978 0.4703 0.1269 Uij
H(40) -0.4442 -0.6105 0.4103 0.1086 Uij
H(41) -0.4604 -0.6814 0.1932 0.1134 Uij
H(42) -0.4146 -0.6450 0.0380 0.1061 Uij
H(43) -0.3450 -0.5692 -0.0228 0.1546 Uij
H(44) -0.3708 -0.4715 0.0486 0.1546 Uij
H(45) -0.2650 -0.5461 0.0922 0.1546 Uij
H(46) -0.2633 -0.8370 0.5911 0.0927 Uij
H(47) -0.3916 -0.7307 0.6865 0.1592 Uij
H(48) -0.5581 -0.6770 0.5541 0.2545 Uij
H(49) -0.5813 -0.7352 0.3256 0.2302 Uij
H(50) -0.4532 -0.8510 0.2317 0.1681 Uij
H(51) -0.2812 -0.9416 0.2581 0.1681 Uij
H(52) -0.2112 -0.8997 0.3604 0.1681 Uij
H(53) -0.2283 -0.9734 0.3992 0.1681 Uij

loop_
_atom_type_symbol
_atom_type_oxidation_number
_atom_type_number_in_cell
_atom_type_scat_dispersion_real
_atom_type_scat_dispersion_imag
_atom_type_scat_source
C 0 110 0.003 0.002 'International Tables'
H 0 106 0.000 0.000 'International Tables'
N 0 2 0.006 0.003 'International Tables'
P 0 4 0.102 0.094 'International Tables'
Pd 0 2 -0.999 1.007 'International Tables'

loop_
_geom_angle_atom_site_label_1
_geom_angle_atom_site_label_2
_geom_angle_atom_site_label_3
_geom_angle
_geom_angle_publ_flag
P(1) Pd(1) P(2) 85.66(2) yes
P(1) Pd(1) C(1) 98.19(8) yes
P(1) Pd(1) C(5) 172.06(7) yes
P(2) Pd(1) C(1) 174.63(8) yes
P(2) Pd(1) C(5) 86.94(7) yes
C(1) Pd(1) C(5) 89.0(1) yes
Pd(1) P(1) C(12) 116.20(10) yes
Pd(1) P(1) C(18) 119.48(10) yes
Pd(1) P(1) C(24) 107.09(9) yes
C(12) P(1) C(18) 106.4(1) yes
C(12) P(1) C(24) 103.0(1) yes
C(18) P(1) C(24) 102.6(1) yes
Pd(1) P(2) C(29) 108.81(8) yes
Pd(1) P(2) C(30) 116.40(8) yes
Pd(1) P(2) C(36) 118.26(8) yes
C(29) P(2) C(30) 104.1(1) yes
C(29) P(2) C(36) 102.7(1) yes
C(30) P(2) C(36) 104.8(1) yes
Pd(1) C(1) C(2) 105.9(2) yes
Pd(1) C(1) C(3) 117.3(2) yes
Pd(1) C(1) C(4) 107.1(2) yes
C(2) C(1) C(3) 106.8(2) yes
C(2) C(1) C(4) 109.9(2) yes
C(3) C(1) C(4) 109.6(2) yes
N(1) C(2) C(1) 178.9(3) yes
Pd(1) C(5) C(6) 121.9(2) yes
Pd(1) C(5) C(10) 123.0(2) yes
C(6) C(5) C(10) 115.0(3) yes
C(5) C(6) C(7) 122.9(3) yes
C(6) C(7) C(8) 121.4(3) yes
C(7) C(8) C(9) 116.8(3) yes
C(7) C(8) C(11) 122.2(3) yes
C(9) C(8) C(11) 121.1(3) yes
C(8) C(9) C(10) 121.8(3) yes
C(5) C(10) C(9) 122.1(3) yes
P(1) C(12) C(13) 117.8(2) yes
P(1) C(12) C(17) 122.3(2) yes
C(13) C(12) C(17) 119.2(2) yes
C(12) C(13) C(14) 120.8(3) yes
C(13) C(14) C(15) 119.4(3) yes
C(14) C(15) C(16) 120.5(3) yes
C(15) C(16) C(17) 120.4(3) yes
C(12) C(17) C(16) 119.7(3) yes
P(1) C(18) C(19) 123.2(2) yes
P(1) C(18) C(23) 118.5(2) yes
C(19) C(18) C(23) 118.3(3) yes
C(18) C(19) C(20) 120.6(3) yes
C(19) C(20) C(21) 120.2(3) yes
C(20) C(21) C(22) 120.1(3) yes
C(21) C(22) C(23) 120.1(3) yes
C(18) C(23) C(22) 120.7(3) yes
P(1) C(24) C(25) 123.0(2) yes
P(1) C(24) C(29) 117.6(2) yes
C(25) C(24) C(29) 119.3(2) yes
C(24) C(25) C(26) 120.7(2) yes
C(25) C(26) C(27) 120.1(3) yes
C(26) C(27) C(28) 120.1(2) yes
C(27) C(28) C(29) 120.9(2) yes
P(2) C(29) C(24) 118.7(2) yes
P(2) C(29) C(28) 122.4(2) yes
C(24) C(29) C(28) 118.9(2) yes
P(2) C(30) C(31) 118.4(2) yes
P(2) C(30) C(35) 122.5(2) yes
C(31) C(30) C(35) 119.1(2) yes
C(30) C(31) C(32) 120.7(2) yes
C(31) C(32) C(33) 119.3(3) yes
C(32) C(33) C(34) 120.7(2) yes
C(33) C(34) C(35) 120.2(3) yes
C(30) C(35) C(34) 120.0(3) yes
P(2) C(36) C(37) 120.6(2) yes
P(2) C(36) C(41) 120.5(2) yes
C(37) C(36) C(41) 118.8(3) yes
C(36) C(37) C(38) 120.5(3) yes
C(37) C(38) C(39) 120.6(3) yes
C(38) C(39) C(40) 119.8(3) yes
C(39) C(40) C(41) 120.2(3) yes
C(36) C(41) C(40) 120.0(3) yes
C(43) C(42) C(47) 117.9(4) yes
C(43) C(42) C(48) 119.9(5) yes
C(47) C(42) C(48) 122.1(5) yes
C(42) C(43) C(44) 118.4(4) yes
C(43) C(44) C(45) 120.6(5) yes
C(44) C(45) C(46) 120.2(5) yes
C(45) C(46) C(47) 119.8(5) yes
C(42) C(47) C(46) 123.0(5) yes
C(50) C(49) C(54) 120.4(6) yes
C(50) C(49) C(55) 119.1(5) yes
C(54) C(49) C(55) 120.4(6) yes
C(49) C(50) C(51) 122.1(6) yes
C(50) C(51) C(52) 121.7(10) yes
C(51) C(52) C(53) 113(1) yes
C(52) C(53) C(54) 126(1) yes
C(49) C(54) C(53) 115.5(8) yes

loop_
_geom_bond_atom_site_label_1
_geom_bond_atom_site_label_2
_geom_bond_distance
_geom_bond_publ_flag
Pd(1) P(1) 2.3351(8) yes
Pd(1) P(2) 2.2771(6) yes
Pd(1) C(1) 2.171(2) yes
Pd(1) C(5) 2.039(3) yes
P(1) C(12) 1.830(3) yes
P(1) C(18) 1.824(3) yes
P(1) C(24) 1.840(3) yes
P(2) C(29) 1.828(3) yes
P(2) C(30) 1.825(3) yes
P(2) C(36) 1.819(3) yes
N(1) C(2) 1.156(4) yes
C(1) C(2) 1.446(4) yes
C(1) C(3) 1.538(4) yes
C(1) C(4) 1.538(4) yes
C(5) C(6) 1.404(4) yes
C(5) C(10) 1.389(4) yes
C(6) C(7) 1.377(4) yes
C(7) C(8) 1.380(4) yes
C(8) C(9) 1.388(4) yes
C(8) C(11) 1.510(5) yes
C(9) C(10) 1.387(4) yes
C(12) C(13) 1.391(4) yes
C(12) C(17) 1.391(4) yes
C(13) C(14) 1.385(4) yes
C(14) C(15) 1.379(5) yes
C(15) C(16) 1.374(5) yes
C(16) C(17) 1.390(4) yes
C(18) C(19) 1.390(4) yes
C(18) C(23) 1.389(4) yes
C(19) C(20) 1.388(4) yes
C(20) C(21) 1.370(4) yes
C(21) C(22) 1.373(5) yes
C(22) C(23) 1.389(4) yes
C(24) C(25) 1.392(4) yes
C(24) C(29) 1.405(4) yes
C(25) C(26) 1.380(4) yes
C(26) C(27) 1.385(4) yes
C(27) C(28) 1.370(4) yes
C(28) C(29) 1.402(3) yes
C(30) C(31) 1.386(4) yes
C(30) C(35) 1.392(3) yes
C(31) C(32) 1.390(4) yes
C(32) C(33) 1.374(4) yes
C(33) C(34) 1.376(4) yes
C(34) C(35) 1.381(4) yes
C(36) C(37) 1.386(4) yes
C(36) C(41) 1.392(4) yes
C(37) C(38) 1.379(4) yes
C(38) C(39) 1.370(4) yes
C(39) C(40) 1.377(4) yes
C(40) C(41) 1.390(4) yes
C(42) C(43) 1.385(6) yes
C(42) C(47) 1.371(6) yes
C(42) C(48) 1.448(6) yes
C(43) C(44) 1.411(6) yes
C(44) C(45) 1.362(7) yes
C(45) C(46) 1.344(7) yes
C(46) C(47) 1.349(6) yes
C(49) C(50) 1.362(6) yes
C(49) C(54) 1.379(8) yes
C(49) C(55) 1.491(8) yes
C(50) C(51) 1.357(9) yes
C(51) C(52) 1.39(1) yes
C(52) C(53) 1.39(2) yes
C(53) C(54) 1.39(1) yes
